data_1552952
loop_
_publ_author_name
'Rajak, Aritra'
'Karan, Chandan Kumar'
'Theato, Patrick'
'Das, Anindita'

_publ_section_title
;
 Supramolecularly cross-linked amphiphilic block copolymer assembly by the
 dipolar interaction of a merocyanine dye
;
_journal_issue 3
_journal_name_full 'Polymer Chemistry'
_journal_page_first 695
_journal_page_last 703
_journal_paper_doi 10.1039/C9PY01492F
_journal_volume 11
_journal_year 2020
_chemical_formula_moiety 'C17 H21 N3 O5, C H2 Cl2'
_chemical_formula_sum 'C18 H23 Cl2 N3 O5'
_chemical_formula_weight 432.29
_space_group_crystal_system monoclinic
_space_group_IT_number 14
_space_group_name_Hall '-P 2ybc'
_space_group_name_H-M_alt 'P 1 21/c 1'
_atom_sites_solution_hydrogens geom
_audit_creation_method SHELXL-2018/1
_audit_update_record
;
2019-09-27 deposited with the CCDC.	2019-11-21 downloaded from the CCDC.
;
_cell_angle_alpha 90
_cell_angle_beta 94.989(3)
_cell_angle_gamma 90
_cell_formula_units_Z 4
_cell_length_a 11.6895(10)
_cell_length_b 23.580(2)
_cell_length_c 7.2918(7)
_cell_measurement_reflns_used 17289
_cell_measurement_temperature 119(2)
_cell_measurement_theta_max 23.405
_cell_measurement_theta_min 2.458
_cell_volume 2002.3(3)
_computing_structure_refinement 'SHELXL-2018/1 (Sheldrick, 2018)'
_computing_structure_solution 'SHELXT 2014/5 (Sheldrick, 2014)'
_diffrn_ambient_temperature 119(2)
_diffrn_measured_fraction_theta_full 0.996
_diffrn_measured_fraction_theta_max 0.996
_diffrn_measurement_device_type 'Bruker D8VENTURE with PHOTON II Detector'
_diffrn_measurement_method 'phi, omega and kappa scan'
_diffrn_radiation_type MoK\a
_diffrn_radiation_wavelength 0.71073
_diffrn_reflns_av_R_equivalents 0.0995
_diffrn_reflns_av_unetI/netI 0.0644
_diffrn_reflns_Laue_measured_fraction_full 0.996
_diffrn_reflns_Laue_measured_fraction_max 0.996
_diffrn_reflns_limit_h_max 13
_diffrn_reflns_limit_h_min -13
_diffrn_reflns_limit_k_max 26
_diffrn_reflns_limit_k_min -26
_diffrn_reflns_limit_l_max 8
_diffrn_reflns_limit_l_min -7
_diffrn_reflns_number 17289
_diffrn_reflns_point_group_measured_fraction_full 0.996
_diffrn_reflns_point_group_measured_fraction_max 0.996
_diffrn_reflns_theta_full 23.405
_diffrn_reflns_theta_max 23.405
_diffrn_reflns_theta_min 2.458
_diffrn_source Micro-focus
_exptl_absorpt_coefficient_mu 0.359
_exptl_crystal_colour White
_exptl_crystal_density_diffrn 1.434
_exptl_crystal_description needle
_exptl_crystal_F_000 904
_exptl_crystal_size_max 0.200
_exptl_crystal_size_mid 0.200
_exptl_crystal_size_min 0.100
_refine_diff_density_max 1.059
_refine_diff_density_min -1.248
_refine_diff_density_rms 0.082
_refine_ls_extinction_coef 0.011(3)
_refine_ls_extinction_expression Fc^*^=kFc[1+0.001xFc^2^\l^3^/sin(2\q)]^-1/4^
_refine_ls_extinction_method 'SHELXL-2018/1 (Sheldrick 2018)'
_refine_ls_goodness_of_fit_ref 1.040
_refine_ls_hydrogen_treatment constr
_refine_ls_matrix_type full
_refine_ls_number_parameters 259
_refine_ls_number_reflns 2907
_refine_ls_number_restraints 0
_refine_ls_restrained_S_all 1.040
_refine_ls_R_factor_all 0.0878
_refine_ls_R_factor_gt 0.0684
_refine_ls_shift/su_max 0.000
_refine_ls_shift/su_mean 0.000
_refine_ls_structure_factor_coef Fsqd
_refine_ls_weighting_details 'w=1/[\s^2^(Fo^2^)+(0.0679P)^2^+6.6573P] where P=(Fo^2^+2Fc^2^)/3'
_refine_ls_weighting_scheme calc
_refine_ls_wR_factor_gt 0.1677
_refine_ls_wR_factor_ref 0.1884
_reflns_Friedel_coverage 0.000
_reflns_number_gt 2296
_reflns_number_total 2907
_reflns_threshold_expression 'I > 2\s(I)'
_cod_data_source_file c9py01492f2.cif
_cod_data_source_block shelx
_cod_depositor_comments
;Adding full bibliography for 1552952.cif.

 Adding full bibliography for 1552952.cif.
;
_cod_original_sg_symbol_H-M 'P 21/c'
_cod_database_code 1552952
_shelx_shelxl_version_number 2018/1
_shelx_space_group_comment
;
The symmetry employed for this shelxl refinement is uniquely defined
by the following loop, which should always be used as a source of
symmetry information in preference to the above space-group names.
They are only intended as comments.
;

loop_
_space_group_symop_operation_xyz
'x, y, z'
'-x, y+1/2, -z+1/2'
'-x, -y, -z'
'x, -y-1/2, z-1/2'

loop_
_atom_site_label
_atom_site_type_symbol
_atom_site_fract_x
_atom_site_fract_y
_atom_site_fract_z
_atom_site_U_iso_or_equiv
_atom_site_adp_type
_atom_site_occupancy
_atom_site_site_symmetry_order
_atom_site_calc_flag
_atom_site_refinement_flags_posn
_atom_site_refinement_flags_adp
Cl1 Cl -0.00883(13) 0.63286(7) 0.8618(2) 0.0643(5) Uani 1 1 d . .
Cl2 Cl 0.18492(19) 0.55967(13) 0.9693(3) 0.1197(11) Uani 1 1 d . .
O3 O 0.3500(2) 0.39256(12) 0.2147(4) 0.0257(7) Uani 1 1 d . .
O4 O 0.8587(2) 0.65310(11) 0.2365(4) 0.0272(7) Uani 1 1 d . .
O2 O 0.7199(2) 0.32758(12) 0.4432(5) 0.0350(8) Uani 1 1 d . .
O5 O 1.0034(3) 0.60565(13) 0.3907(5) 0.0399(8) Uani 1 1 d . .
O1 O 0.4293(3) 0.20603(12) 0.2927(5) 0.0399(9) Uani 1 1 d . .
N3 N 0.6658(3) 0.53984(13) 0.3804(4) 0.0198(8) Uani 1 1 d . .
N2 N 0.3915(3) 0.30013(13) 0.2608(5) 0.0239(8) Uani 1 1 d . .
N1 N 0.5726(3) 0.26831(13) 0.3737(5) 0.0242(8) Uani 1 1 d . .
C3 C 0.5399(3) 0.36980(16) 0.3401(5) 0.0203(9) Uani 1 1 d . .
C7 C 0.5807(3) 0.42776(16) 0.3580(5) 0.0207(9) Uani 1 1 d . .
C11 C 0.5218(3) 0.47429(16) 0.2700(5) 0.0212(9) Uani 1 1 d . .
H00D H 0.450159 0.467552 0.201652 0.025 Uiso 1 1 calc R U
C9 C 0.7232(3) 0.49724(16) 0.4781(5) 0.0216(9) Uani 1 1 d . .
C14 C 0.7182(3) 0.59688(16) 0.3755(5) 0.0232(9) Uani 1 1 d . .
H00A H 0.764875 0.604192 0.492943 0.028 Uiso 1 1 calc R U
H00B H 0.656990 0.625966 0.360869 0.028 Uiso 1 1 calc R U
C10 C 0.5638(3) 0.52843(16) 0.2793(5) 0.0205(9) Uani 1 1 d . .
C4 C 0.4249(3) 0.35724(16) 0.2687(5) 0.0211(9) Uani 1 1 d . .
C2 C 0.6175(3) 0.32362(16) 0.3905(5) 0.0220(9) Uani 1 1 d . .
C8 C 0.6817(3) 0.44304(17) 0.4669(5) 0.0220(9) Uani 1 1 d . .
H00J H 0.722804 0.414247 0.535798 0.026 Uiso 1 1 calc R U
C12 C 0.4997(4) 0.57600(17) 0.1813(6) 0.0249(9) Uani 1 1 d . .
H00C H 0.430749 0.561056 0.111695 0.037 Uiso 1 1 calc R U
H00E H 0.548942 0.594276 0.096593 0.037 Uiso 1 1 calc R U
H00F H 0.477408 0.603826 0.271450 0.037 Uiso 1 1 calc R U
C15 C 0.7938(4) 0.60102(17) 0.2163(6) 0.0257(10) Uani 1 1 d . .
H00G H 0.846573 0.568153 0.217960 0.031 Uiso 1 1 calc R U
H00H H 0.745693 0.600971 0.097639 0.031 Uiso 1 1 calc R U
C16 C 0.9646(4) 0.64965(19) 0.3283(6) 0.0283(10) Uani 1 1 d . .
C13 C 0.8291(4) 0.51134(18) 0.5973(6) 0.0281(10) Uani 1 1 d . .
H00I H 0.884943 0.529291 0.522968 0.042 Uiso 1 1 calc R U
H00K H 0.862212 0.476536 0.653013 0.042 Uiso 1 1 calc R U
H00L H 0.810051 0.537478 0.694628 0.042 Uiso 1 1 calc R U
C6 C 0.6508(4) 0.22020(17) 0.4168(6) 0.0311(10) Uani 1 1 d . .
H00M H 0.608699 0.189413 0.471279 0.047 Uiso 1 1 calc R U
H00N H 0.714347 0.232444 0.504356 0.047 Uiso 1 1 calc R U
H00O H 0.681235 0.206748 0.303612 0.047 Uiso 1 1 calc R U
C1 C 0.4619(4) 0.25504(17) 0.3077(6) 0.0252(10) Uani 1 1 d . .
C5 C 0.2726(4) 0.28739(18) 0.1907(7) 0.0335(11) Uani 1 1 d . .
H00P H 0.261041 0.297827 0.060321 0.050 Uiso 1 1 calc R U
H00Q H 0.219670 0.309087 0.260650 0.050 Uiso 1 1 calc R U
H00R H 0.257956 0.246755 0.204346 0.050 Uiso 1 1 calc R U
C17 C 1.0230(4) 0.7054(2) 0.3388(8) 0.0444(13) Uani 1 1 d . .
H00S H 1.096044 0.702032 0.414839 0.067 Uiso 1 1 calc R U
H00T H 0.974054 0.733256 0.393710 0.067 Uiso 1 1 calc R U
H00U H 1.037648 0.717722 0.214616 0.067 Uiso 1 1 calc R U
C18 C 0.1124(5) 0.5972(3) 0.7952(7) 0.0507(14) Uani 1 1 d . .
H00V H 0.088175 0.570903 0.693485 0.061 Uiso 1 1 calc R U
H00W H 0.165407 0.625324 0.747587 0.061 Uiso 1 1 calc R U

loop_
_atom_site_aniso_label
_atom_site_aniso_U_11
_atom_site_aniso_U_22
_atom_site_aniso_U_33
_atom_site_aniso_U_23
_atom_site_aniso_U_13
_atom_site_aniso_U_12
Cl1 0.0617(10) 0.0673(10) 0.0667(10) -0.0062(8) 0.0220(8) 0.0213(8)
Cl2 0.0939(15) 0.216(3) 0.0510(11) 0.0521(14) 0.0192(10) 0.0750(16)
O3 0.0235(15) 0.0249(16) 0.0283(16) 0.0013(12) -0.0005(12) 0.0004(13)
O4 0.0234(15) 0.0246(16) 0.0332(17) 0.0064(13) 0.0000(13) -0.0039(12)
O2 0.0261(18) 0.0218(16) 0.055(2) 0.0021(14) -0.0057(15) 0.0011(13)
O5 0.0350(18) 0.0346(19) 0.049(2) 0.0098(16) -0.0048(15) 0.0040(15)
O1 0.0359(18) 0.0208(17) 0.061(2) -0.0016(15) -0.0068(16) -0.0065(14)
N3 0.0238(18) 0.0176(17) 0.0182(18) 0.0000(13) 0.0033(14) -0.0012(14)
N2 0.0239(18) 0.0180(18) 0.029(2) 0.0014(14) -0.0022(15) -0.0026(14)
N1 0.0266(19) 0.0174(17) 0.028(2) 0.0001(14) 0.0003(15) 0.0033(14)
C3 0.023(2) 0.019(2) 0.019(2) 0.0000(16) 0.0012(16) -0.0008(16)
C7 0.023(2) 0.024(2) 0.016(2) -0.0002(16) 0.0055(16) 0.0009(17)
C11 0.023(2) 0.022(2) 0.019(2) -0.0012(16) 0.0007(16) -0.0006(17)
C9 0.024(2) 0.023(2) 0.018(2) 0.0014(16) 0.0031(16) 0.0013(17)
C14 0.026(2) 0.019(2) 0.024(2) -0.0004(16) -0.0007(17) -0.0026(17)
C10 0.024(2) 0.021(2) 0.016(2) -0.0013(16) 0.0060(17) 0.0032(17)
C4 0.027(2) 0.021(2) 0.016(2) 0.0005(16) 0.0035(17) -0.0002(18)
C2 0.026(2) 0.018(2) 0.022(2) 0.0017(16) 0.0020(18) 0.0018(17)
C8 0.023(2) 0.022(2) 0.021(2) 0.0026(16) 0.0025(17) 0.0011(17)
C12 0.029(2) 0.023(2) 0.023(2) 0.0017(17) -0.0007(17) 0.0018(18)
C15 0.028(2) 0.022(2) 0.026(2) -0.0005(17) 0.0016(18) -0.0061(18)
C16 0.026(2) 0.032(3) 0.027(2) 0.0022(19) 0.0014(18) -0.0009(19)
C13 0.031(2) 0.023(2) 0.029(2) 0.0050(18) -0.0039(19) -0.0027(18)
C6 0.032(2) 0.021(2) 0.041(3) -0.0015(19) 0.003(2) 0.0045(18)
C1 0.028(2) 0.020(2) 0.027(2) -0.0040(17) 0.0020(18) -0.0043(18)
C5 0.029(2) 0.025(2) 0.045(3) -0.001(2) -0.006(2) -0.0056(19)
C17 0.034(3) 0.038(3) 0.058(3) 0.006(2) -0.009(2) -0.010(2)
C18 0.043(3) 0.068(4) 0.042(3) 0.010(3) 0.011(2) 0.016(3)

loop_
_atom_type_symbol
_atom_type_description
_atom_type_scat_dispersion_real
_atom_type_scat_dispersion_imag
_atom_type_scat_source
C C 0.0033 0.0016 'International Tables Vol C Tables 4.2.6.8 and 6.1.1.4'
H H 0.0000 0.0000 'International Tables Vol C Tables 4.2.6.8 and 6.1.1.4'
N N 0.0061 0.0033 'International Tables Vol C Tables 4.2.6.8 and 6.1.1.4'
O O 0.0106 0.0060 'International Tables Vol C Tables 4.2.6.8 and 6.1.1.4'
Cl Cl 0.1484 0.1585 'International Tables Vol C Tables 4.2.6.8 and 6.1.1.4'

loop_
_geom_angle_atom_site_label_1
_geom_angle_atom_site_label_2
_geom_angle_atom_site_label_3
_geom_angle
C16 O4 C15 116.6(3)
C10 N3 C9 119.9(3)
C10 N3 C14 120.5(3)
C9 N3 C14 119.5(3)
C1 N2 C4 125.2(3)
C1 N2 C5 117.2(3)
C4 N2 C5 117.5(3)
C1 N1 C2 125.0(3)
C1 N1 C6 116.5(3)
C2 N1 C6 118.4(3)
C4 C3 C2 119.1(3)
C4 C3 C7 121.3(3)
C2 C3 C7 119.6(3)
C8 C7 C11 114.0(3)
C8 C7 C3 122.9(4)
C11 C7 C3 123.1(4)
C10 C11 C7 122.8(4)
C10 C11 H00D 118.6
C7 C11 H00D 118.6
C8 C9 N3 119.8(4)
C8 C9 C13 121.1(4)
N3 C9 C13 119.0(3)
N3 C14 C15 110.3(3)
N3 C14 H00A 109.6
C15 C14 H00A 109.6
N3 C14 H00B 109.6
C15 C14 H00B 109.6
H00A C14 H00B 108.1
C11 C10 N3 120.1(3)
C11 C10 C12 120.9(4)
N3 C10 C12 119.0(3)
O3 C4 N2 116.3(3)
O3 C4 C3 126.1(4)
N2 C4 C3 117.6(3)
O2 C2 N1 116.3(3)
O2 C2 C3 126.5(4)
N1 C2 C3 117.1(3)
C9 C8 C7 123.2(4)
C9 C8 H00J 118.4
C7 C8 H00J 118.4
C10 C12 H00C 109.5
C10 C12 H00E 109.5
H00C C12 H00E 109.5
C10 C12 H00F 109.5
H00C C12 H00F 109.5
H00E C12 H00F 109.5
O4 C15 C14 108.2(3)
O4 C15 H00G 110.1
C14 C15 H00G 110.1
O4 C15 H00H 110.1
C14 C15 H00H 110.1
H00G C15 H00H 108.4
O5 C16 O4 122.3(4)
O5 C16 C17 126.0(4)
O4 C16 C17 111.7(4)
C9 C13 H00I 109.5
C9 C13 H00K 109.5
H00I C13 H00K 109.5
C9 C13 H00L 109.5
H00I C13 H00L 109.5
H00K C13 H00L 109.5
N1 C6 H00M 109.5
N1 C6 H00N 109.5
H00M C6 H00N 109.5
N1 C6 H00O 109.5
H00M C6 H00O 109.5
H00N C6 H00O 109.5
O1 C1 N2 122.5(4)
O1 C1 N1 121.6(4)
N2 C1 N1 115.9(3)
N2 C5 H00P 109.5
N2 C5 H00Q 109.5
H00P C5 H00Q 109.5
N2 C5 H00R 109.5
H00P C5 H00R 109.5
H00Q C5 H00R 109.5
C16 C17 H00S 109.5
C16 C17 H00T 109.5
H00S C17 H00T 109.5
C16 C17 H00U 109.5
H00S C17 H00U 109.5
H00T C17 H00U 109.5
Cl2 C18 Cl1 113.8(3)
Cl2 C18 H00V 108.8
Cl1 C18 H00V 108.8
Cl2 C18 H00W 108.8
Cl1 C18 H00W 108.8
H00V C18 H00W 107.7

loop_
_geom_bond_atom_site_label_1
_geom_bond_atom_site_label_2
_geom_bond_distance
Cl1 C18 1.752(5)
Cl2 C18 1.711(5)
O3 C4 1.247(5)
O4 C16 1.358(5)
O4 C15 1.444(5)
O2 C2 1.229(5)
O5 C16 1.205(5)
O1 C1 1.219(5)
N3 C10 1.372(5)
N3 C9 1.373(5)
N3 C14 1.480(5)
N2 C1 1.370(5)
N2 C4 1.402(5)
N2 C5 1.469(5)
N1 C1 1.377(5)
N1 C2 1.407(5)
N1 C6 1.473(5)
C3 C4 1.430(6)
C3 C2 1.444(6)
C3 C7 1.449(5)
C7 C8 1.411(6)
C7 C11 1.418(5)
C11 C10 1.367(5)
C11 H00D 0.9500
C9 C8 1.367(6)
C9 C13 1.487(6)
C14 C15 1.522(6)
C14 H00A 0.9900
C14 H00B 0.9900
C10 C12 1.496(5)
C8 H00J 0.9500
C12 H00C 0.9800
C12 H00E 0.9800
C12 H00F 0.9800
C15 H00G 0.9900
C15 H00H 0.9900
C16 C17 1.480(6)
C13 H00I 0.9800
C13 H00K 0.9800
C13 H00L 0.9800
C6 H00M 0.9800
C6 H00N 0.9800
C6 H00O 0.9800
C5 H00P 0.9800
C5 H00Q 0.9800
C5 H00R 0.9800
C17 H00S 0.9800
C17 H00T 0.9800
C17 H00U 0.9800
C18 H00V 0.9900
C18 H00W 0.9900
